data_2311184
loop_
_publ_author_name
'Akkurt, Mehmet'
'Mague, Joel T.'
'Mohamed, Shaaban K.'
'Albayati, Mustafa R.'
'El-Remaily, Mahmoud A A'

_publ_section_title
;
 2-(5-Meth-oxy-2-methyl-1H-indol-3-yl)-N'-[(1E,2E)-3-phenyl-prop-2-en-1-yl-idene]acetohydrazide.
;
_journal_coeditor_code QM2100
_journal_issue 'Pt 9'
_journal_name_full 'Acta crystallographica. Section E, Structure reports online'
_journal_page_first o1493
_journal_paper_doi 10.1107/S1600536813023805
_journal_volume 69
_journal_year 2013
_chemical_formula_iupac 'C21 H21 N3 O2'
_chemical_formula_moiety 'C21 H21 N3 O2'
_chemical_formula_sum 'C21 H21 N3 O2'
_chemical_formula_weight 347.41
_chemical_name_systematic
2-(5-Methoxy-2-methyl-1<i>H</i>-indol-3-yl)-<i>N</i>'-[(1<i>E</i>,2<i>E</i>)-3-phenylprop-2-en-1-ylidene]acetohydrazide
_space_group_IT_number 2
_space_group_name_Hall '-P 1'
_space_group_name_H-M_alt 'P -1'
_symmetry_cell_setting triclinic
_symmetry_space_group_name_Hall '-P 1'
_symmetry_space_group_name_H-M 'P -1'
_atom_sites_solution_primary direct
_atom_sites_solution_secondary difmap
_cell_angle_alpha 93.001(2)
_cell_angle_beta 108.993(2)
_cell_angle_gamma 105.578(2)
_cell_formula_units_Z 2
_cell_length_a 8.2786(9)
_cell_length_b 10.1194(11)
_cell_length_c 11.7739(13)
_cell_measurement_reflns_used 8428
_cell_measurement_temperature 150
_cell_measurement_theta_max 29.08
_cell_measurement_theta_min 2.59
_cell_volume 887.75(17)
_computing_cell_refinement 'SAINT (Bruker, 2013)'
_computing_data_collection 'APEX2 (Bruker, 2013)'
_computing_data_reduction 'SAINT (Bruker, 2013)'
_computing_molecular_graphics
;
ORTEP-3 for Windows (Farrugia, 2012) and
and PLATON (Spek, 2009)
;
_computing_publication_material 'WinGX (Farrugia, 2012) and PLATON (Spek, 2009)'
_computing_structure_refinement 'SHELXL97 (Sheldrick, 2008)'
_computing_structure_solution 'SHELXS97 (Sheldrick, 2008)'
_diffrn_ambient_temperature 150(2)
_diffrn_detector_area_resol_mean 8.3660
_diffrn_measured_fraction_theta_full 0.992
_diffrn_measured_fraction_theta_max 0.957
_diffrn_measurement_device_type 'Bruker SMART APEX CCD'
_diffrn_measurement_method '\f and \w scans'
_diffrn_radiation_monochromator graphite
_diffrn_radiation_type MoK\a
_diffrn_radiation_wavelength 0.71073
_diffrn_reflns_av_R_equivalents 0.0405
_diffrn_reflns_av_sigmaI/netI 0.0351
_diffrn_reflns_limit_h_max 10
_diffrn_reflns_limit_h_min -11
_diffrn_reflns_limit_k_max 13
_diffrn_reflns_limit_k_min -13
_diffrn_reflns_limit_l_max 15
_diffrn_reflns_limit_l_min -16
_diffrn_reflns_number 16303
_diffrn_reflns_reduction_process
;
;
_diffrn_reflns_theta_full 28.00
_diffrn_reflns_theta_max 29.10
_diffrn_reflns_theta_min 1.85
_exptl_absorpt_coefficient_mu 0.085
_exptl_absorpt_correction_T_max 0.99
_exptl_absorpt_correction_T_min 0.78
_exptl_absorpt_correction_type multi-scan
_exptl_absorpt_process_details '(<i>SADABS</i>; Bruker, 2013)'
_exptl_crystal_colour 'clear colourless'
_exptl_crystal_density_diffrn 1.300
_exptl_crystal_density_method 'Not Measured'
_exptl_crystal_description tablet
_exptl_crystal_F_000 368
_exptl_crystal_size_max 0.260
_exptl_crystal_size_mid 0.130
_exptl_crystal_size_min 0.080
_refine_diff_density_max 0.356
_refine_diff_density_min -0.253
_refine_ls_extinction_method none
_refine_ls_goodness_of_fit_ref 1.077
_refine_ls_hydrogen_treatment mixed
_refine_ls_matrix_type full
_refine_ls_number_parameters 245
_refine_ls_number_reflns 4574
_refine_ls_number_restraints 0
_refine_ls_restrained_S_all 1.077
_refine_ls_R_factor_all 0.0555
_refine_ls_R_factor_gt 0.0448
_refine_ls_shift/su_max 0.001
_refine_ls_shift/su_mean 0.000
_refine_ls_structure_factor_coef Fsqd
_refine_ls_weighting_details ' W=1/[\S^2^(FO^2^)+(0.0677P)^2^+0.0983P]  WHERE P=(FO^2^+2FC^2^)/3 '
_refine_ls_weighting_scheme calc
_refine_ls_wR_factor_gt 0.1183
_refine_ls_wR_factor_ref 0.1264
_reflns_number_gt 3675
_reflns_number_total 4574
_reflns_threshold_expression I>2\s(I)
_cod_data_source_file qm2100sup1.cif
_cod_data_source_block I
_cod_original_cell_volume 887.76(17)
_cod_database_code 2311184

loop_
_symmetry_equiv_pos_site_id
_symmetry_equiv_pos_as_xyz
1 x,y,z
2 -x,-y,-z

loop_
_atom_site_aniso_label
_atom_site_aniso_U_11
_atom_site_aniso_U_22
_atom_site_aniso_U_33
_atom_site_aniso_U_12
_atom_site_aniso_U_13
_atom_site_aniso_U_23
O1 0.0382(5) 0.0443(5) 0.0258(5) 0.0207(4) -0.0034(4) 0.0015(4)
O2 0.0174(4) 0.0182(4) 0.0346(5) 0.0081(3) 0.0066(3) 0.0048(3)
N1 0.0215(5) 0.0171(4) 0.0333(5) 0.0093(4) 0.0093(4) 0.0057(4)
N2 0.0159(4) 0.0161(4) 0.0280(5) 0.0064(3) 0.0072(4) 0.0047(4)
N3 0.0161(4) 0.0197(4) 0.0277(5) 0.0069(3) 0.0064(4) 0.0016(4)
C1 0.0359(8) 0.0526(8) 0.0244(7) 0.0121(6) 0.0006(6) 0.0028(6)
C2 0.0228(6) 0.0271(5) 0.0261(6) 0.0082(4) 0.0052(5) 0.0048(5)
C3 0.0302(6) 0.0265(6) 0.0257(6) 0.0048(5) 0.0083(5) -0.0029(5)
C4 0.0277(6) 0.0190(5) 0.0338(7) 0.0063(4) 0.0138(5) 0.0002(4)
C5 0.0181(5) 0.0161(5) 0.0297(6) 0.0054(4) 0.0095(4) 0.0040(4)
C6 0.0162(5) 0.0162(4) 0.0252(6) 0.0045(4) 0.0084(4) 0.0034(4)
C7 0.0201(5) 0.0191(5) 0.0264(6) 0.0074(4) 0.0078(5) 0.0041(4)
C8 0.0227(6) 0.0250(5) 0.0329(6) 0.0098(4) 0.0076(5) 0.0126(5)
C9 0.0174(5) 0.0180(5) 0.0285(6) 0.0057(4) 0.0075(4) 0.0071(4)
C10 0.0165(5) 0.0163(4) 0.0244(5) 0.0054(4) 0.0068(4) 0.0048(4)
C11 0.0210(5) 0.0183(5) 0.0227(5) 0.0075(4) 0.0076(4) 0.0044(4)
C12 0.0190(5) 0.0159(4) 0.0206(5) 0.0075(4) 0.0059(4) 0.0004(4)
C13 0.0205(5) 0.0191(5) 0.0265(6) 0.0085(4) 0.0076(5) 0.0024(4)
C14 0.0199(5) 0.0220(5) 0.0278(6) 0.0080(4) 0.0065(5) 0.0021(4)
C15 0.0204(5) 0.0242(5) 0.0301(6) 0.0088(4) 0.0084(5) 0.0059(4)
C16 0.0212(5) 0.0248(5) 0.0223(5) 0.0115(4) 0.0059(4) 0.0019(4)
C17 0.0239(6) 0.0260(5) 0.0281(6) 0.0116(4) 0.0071(5) 0.0043(5)
C18 0.0230(6) 0.0335(6) 0.0282(6) 0.0074(5) 0.0082(5) 0.0003(5)
C19 0.0224(6) 0.0487(8) 0.0317(7) 0.0172(5) 0.0049(5) 0.0051(6)
C20 0.0320(7) 0.0429(7) 0.0341(7) 0.0226(6) 0.0066(6) 0.0131(6)
C21 0.0272(6) 0.0319(6) 0.0307(6) 0.0136(5) 0.0089(5) 0.0095(5)

loop_
_atom_site_type_symbol
_atom_site_label
_atom_site_fract_x
_atom_site_fract_y
_atom_site_fract_z
_atom_site_U_iso_or_equiv
_atom_site_thermal_displace_type
_atom_site_calc_flag
_atom_site_refinement_flags
_atom_site_occupancy
O O1 0.28193(13) 0.03509(10) 0.57833(8) 0.0383(3) Uani d . 1.000
O O2 1.01220(10) 0.33474(8) 1.05582(8) 0.0235(3) Uani d . 1.000
N N1 0.76159(13) -0.14643(9) 0.92901(9) 0.0233(3) Uani d . 1.000
N N2 0.76767(12) 0.39782(9) 0.96609(9) 0.0198(3) Uani d . 1.000
N N3 0.58483(12) 0.37175(9) 0.92778(9) 0.0213(3) Uani d . 1.000
C C1 0.1780(2) -0.04316(16) 0.46126(12) 0.0406(4) Uani d . 1.000
C C2 0.40353(16) -0.01850(12) 0.65687(11) 0.0261(3) Uani d . 1.000
C C3 0.44402(17) -0.13776(12) 0.62313(11) 0.0289(3) Uani d . 1.000
C C4 0.56565(16) -0.18727(11) 0.70752(11) 0.0264(3) Uani d . 1.000
C C5 0.64546(14) -0.11740(10) 0.82602(11) 0.0210(3) Uani d . 1.000
C C6 0.61147(14) 0.00623(10) 0.85962(10) 0.0190(3) Uani d . 1.000
C C7 0.48756(14) 0.05444(11) 0.77385(10) 0.0216(3) Uani d . 1.000
C C8 0.92662(16) -0.04883(12) 1.14821(11) 0.0266(3) Uani d . 1.000
C C9 0.80675(14) -0.04222(11) 1.02468(11) 0.0212(3) Uani d . 1.000
C C10 0.71796(14) 0.05319(10) 0.98586(10) 0.0190(3) Uani d . 1.000
C C11 0.73269(15) 0.18427(10) 1.06001(10) 0.0203(3) Uani d . 1.000
C C12 0.84755(14) 0.31009(10) 1.02798(10) 0.0184(3) Uani d . 1.000
C C13 0.52187(15) 0.45707(11) 0.86269(10) 0.0217(3) Uani d . 1.000
C C14 0.33089(15) 0.43345(11) 0.81838(11) 0.0235(3) Uani d . 1.000
C C15 0.24928(15) 0.51098(12) 0.74611(11) 0.0245(3) Uani d . 1.000
C C16 0.05663(15) 0.49356(11) 0.70035(10) 0.0223(3) Uani d . 1.000
C C17 -0.06817(16) 0.38488(12) 0.72362(11) 0.0257(3) Uani d . 1.000
C C18 -0.24894(16) 0.37336(13) 0.68079(11) 0.0289(3) Uani d . 1.000
C C19 -0.30851(17) 0.47052(15) 0.61408(12) 0.0342(4) Uani d . 1.000
C C20 -0.18776(18) 0.57806(15) 0.58911(12) 0.0350(4) Uani d . 1.000
C C21 -0.00671(17) 0.58889(13) 0.63135(11) 0.0291(3) Uani d . 1.000
H H1 0.827(2) -0.2041(17) 0.9322(15) 0.044(4) Uiso d . 1.000
H H1A 0.25730 -0.05190 0.41690 0.0610 Uiso c RU 1.000
H H1B 0.09370 0.00410 0.41640 0.0610 Uiso c RU 1.000
H H1C 0.11120 -0.13570 0.46960 0.0610 Uiso c RU 1.000
H H2 0.838(2) 0.4754(16) 0.9519(13) 0.032(4) Uiso d . 1.000
H H3 0.38760 -0.18480 0.54180 0.0350 Uiso c RU 1.000
H H4 0.59380 -0.26740 0.68470 0.0320 Uiso c RU 1.000
H H7 0.46140 0.13600 0.79550 0.0260 Uiso c RU 1.000
H H8A 0.98240 0.04490 1.19500 0.0400 Uiso c RU 1.000
H H8B 1.02000 -0.08780 1.14140 0.0400 Uiso c RU 1.000
H H8C 0.85640 -0.10790 1.18960 0.0400 Uiso c RU 1.000
H H11A 0.78640 0.17950 1.14750 0.0240 Uiso c RU 1.000
H H11B 0.61160 0.19340 1.04460 0.0240 Uiso c RU 1.000
H H13 0.59940 0.53380 0.84430 0.0260 Uiso c RU 1.000
H H14 0.25880 0.35810 0.84210 0.0280 Uiso c RU 1.000
H H15 0.32320 0.58470 0.72200 0.0290 Uiso c RU 1.000
H H17 -0.02820 0.31800 0.76950 0.0310 Uiso c RU 1.000
H H18 -0.33210 0.29880 0.69720 0.0350 Uiso c RU 1.000
H H19 -0.43240 0.46330 0.58550 0.0410 Uiso c RU 1.000
H H20 -0.22870 0.64450 0.54300 0.0420 Uiso c RU 1.000
H H21 0.07530 0.66240 0.61290 0.0350 Uiso c RU 1.000

loop_
_atom_type_symbol
_atom_type_description
_atom_type_scat_dispersion_real
_atom_type_scat_dispersion_imag
_atom_type_scat_source
C C 0.0033 0.0016 ' International Tables Vol C Tables 4.2.6.8 and 6.1.1.4'
H H 0.0000 0.0000 ' International Tables Vol C Tables 4.2.6.8 and 6.1.1.4'
N N 0.0061 0.0033 ' International Tables Vol C Tables 4.2.6.8 and 6.1.1.4'
O O 0.0106 0.0060 ' International Tables Vol C Tables 4.2.6.8 and 6.1.1.4'

loop_
_geom_angle_atom_site_label_1
_geom_angle_atom_site_label_2
_geom_angle_atom_site_label_3
_geom_angle
_geom_angle_publ_flag
C1 O1 C2 117.79(11) no
C5 N1 C9 109.03(9) no
N3 N2 C12 121.25(9) no
N2 N3 C13 116.02(10) no
C9 N1 H1 121.1(11) no
C5 N1 H1 127.1(11) no
N3 N2 H2 120.7(11) no
C12 N2 H2 118.1(11) no
O1 C2 C3 123.67(11) no
O1 C2 C7 115.35(11) no
C3 C2 C7 120.98(12) no
C2 C3 C4 120.58(11) no
C3 C4 C5 118.66(11) no
C4 C5 C6 121.15(11) no
N1 C5 C6 107.51(10) no
N1 C5 C4 131.34(10) no
C5 C6 C10 106.84(10) no
C7 C6 C10 133.62(10) no
C5 C6 C7 119.50(10) no
C2 C7 C6 119.01(11) no
N1 C9 C8 120.64(10) no
N1 C9 C10 109.46(10) no
C8 C9 C10 129.81(11) no
C6 C10 C11 126.11(10) no
C9 C10 C11 126.77(10) no
C6 C10 C9 107.10(10) no
C10 C11 C12 110.76(10) no
N2 C12 C11 118.76(11) no
O2 C12 N2 118.88(10) no
O2 C12 C11 122.36(10) no
N3 C13 C14 118.40(11) no
C13 C14 C15 123.95(11) no
C14 C15 C16 126.31(11) no
C15 C16 C17 122.69(11) no
C15 C16 C21 119.29(11) no
C17 C16 C21 118.02(12) no
C16 C17 C18 121.03(11) no
C17 C18 C19 119.96(12) no
C18 C19 C20 119.99(14) no
C19 C20 C21 119.99(13) no
C16 C21 C20 121.01(13) no
O1 C1 H1A 109.00 no
O1 C1 H1B 109.00 no
O1 C1 H1C 109.00 no
H1A C1 H1B 109.00 no
H1A C1 H1C 109.00 no
H1B C1 H1C 109.00 no
C2 C3 H3 120.00 no
C4 C3 H3 120.00 no
C3 C4 H4 121.00 no
C5 C4 H4 121.00 no
C2 C7 H7 121.00 no
C6 C7 H7 120.00 no
C9 C8 H8A 109.00 no
C9 C8 H8B 109.00 no
C9 C8 H8C 109.00 no
H8A C8 H8B 109.00 no
H8A C8 H8C 109.00 no
H8B C8 H8C 109.00 no
C10 C11 H11A 109.00 no
C10 C11 H11B 109.00 no
C12 C11 H11A 109.00 no
C12 C11 H11B 109.00 no
H11A C11 H11B 108.00 no
N3 C13 H13 121.00 no
C14 C13 H13 121.00 no
C13 C14 H14 118.00 no
C15 C14 H14 118.00 no
C14 C15 H15 117.00 no
C16 C15 H15 117.00 no
C16 C17 H17 119.00 no
C18 C17 H17 120.00 no
C17 C18 H18 120.00 no
C19 C18 H18 120.00 no
C18 C19 H19 120.00 no
C20 C19 H19 120.00 no
C19 C20 H20 120.00 no
C21 C20 H20 120.00 no
C16 C21 H21 119.00 no
C20 C21 H21 120.00 no

loop_
_geom_bond_atom_site_label_1
_geom_bond_atom_site_label_2
_geom_bond_distance
_geom_bond_publ_flag
O1 C1 1.4195(17) no
O1 C2 1.3793(16) no
O2 C12 1.2432(15) no
N1 C5 1.3824(16) no
N1 C9 1.3822(15) no
N2 N3 1.3758(15) no
N2 C12 1.3512(15) no
N3 C13 1.2866(15) no
N1 H1 0.891(18) no
N2 H2 0.903(16) no
C2 C7 1.3856(16) no
C2 C3 1.4073(18) no
C3 C4 1.3871(18) no
C4 C5 1.3888(17) no
C5 C6 1.4179(15) no
C6 C10 1.4354(16) no
C6 C7 1.3986(16) no
C8 C9 1.4869(17) no
C9 C10 1.3748(16) no
C10 C11 1.5030(15) no
C11 C12 1.5169(15) no
C13 C14 1.4409(19) no
C14 C15 1.3328(17) no
C15 C16 1.4645(19) no
C16 C21 1.3936(17) no
C16 C17 1.3991(17) no
C17 C18 1.384(2) no
C18 C19 1.3842(19) no
C19 C20 1.382(2) no
C20 C21 1.388(2) no
C1 H1A 0.9800 no
C1 H1B 0.9800 no
C1 H1C 0.9800 no
C3 H3 0.9500 no
C4 H4 0.9500 no
C7 H7 0.9500 no
C8 H8A 0.9800 no
C8 H8B 0.9800 no
C8 H8C 0.9800 no
C11 H11A 0.9900 no
C11 H11B 0.9900 no
C13 H13 0.9500 no
C14 H14 0.9500 no
C15 H15 0.9500 no
C17 H17 0.9500 no
C18 H18 0.9500 no
C19 H19 0.9500 no
C20 H20 0.9500 no
C21 H21 0.9500 no

loop_
_geom_hbond_atom_site_label_D
_geom_hbond_atom_site_label_H
_geom_hbond_atom_site_label_A
_geom_hbond_site_symmetry_A
_geom_hbond_distance_DH
_geom_hbond_distance_HA
_geom_hbond_distance_DA
_geom_hbond_angle_DHA
_geom_hbond_publ_flag
N1 H1 O2 2_757 0.891(18) 2.093(18) 2.9841(14) 178.1(9) yes
N2 H2 O2 2_767 0.903(16) 2.012(16) 2.9055(13) 170.0(14) yes
C7 H7 N3 . 0.95 2.54 3.3609(15) 145 yes
C11 H11B N3 . 0.99 2.34 2.7996(15) 107 no

loop_
_geom_torsion_atom_site_label_1
_geom_torsion_atom_site_label_2
_geom_torsion_atom_site_label_3
_geom_torsion_atom_site_label_4
_geom_torsion
_geom_torsion_publ_flag
C1 O1 C2 C3 7.23(19) no
C1 O1 C2 C7 -173.47(12) no
C9 N1 C5 C4 178.38(13) no
C9 N1 C5 C6 -2.32(13) no
C5 N1 C9 C8 178.24(11) no
C5 N1 C9 C10 1.36(14) no
C12 N2 N3 C13 -175.51(10) no
N3 N2 C12 O2 176.74(10) no
N3 N2 C12 C11 -2.72(16) no
N2 N3 C13 C14 179.00(10) no
O1 C2 C3 C4 -178.89(12) no
C7 C2 C3 C4 1.8(2) no
O1 C2 C7 C6 179.33(11) no
C3 C2 C7 C6 -1.35(19) no
C2 C3 C4 C5 0.5(2) no
C3 C4 C5 N1 175.97(13) no
C3 C4 C5 C6 -3.25(19) no
N1 C5 C6 C7 -175.64(11) no
N1 C5 C6 C10 2.37(13) no
C4 C5 C6 C7 3.75(18) no
C4 C5 C6 C10 -178.25(11) no
C5 C6 C7 C2 -1.38(17) no
C10 C6 C7 C2 -178.75(13) no
C5 C6 C10 C9 -1.55(13) no
C5 C6 C10 C11 176.91(11) no
C7 C6 C10 C9 176.05(13) no
C7 C6 C10 C11 -5.5(2) no
N1 C9 C10 C6 0.16(14) no
N1 C9 C10 C11 -178.30(11) no
C8 C9 C10 C6 -176.35(12) no
C8 C9 C10 C11 5.2(2) no
C6 C10 C11 C12 -74.62(15) no
C9 C10 C11 C12 103.55(13) no
C10 C11 C12 O2 -70.23(14) no
C10 C11 C12 N2 109.21(12) no
N3 C13 C14 C15 -177.08(12) no
C13 C14 C15 C16 -178.72(11) no
C14 C15 C16 C17 -3.5(2) no
C14 C15 C16 C21 176.09(12) no
C15 C16 C17 C18 178.73(11) no
C21 C16 C17 C18 -0.85(18) no
C15 C16 C21 C20 -178.26(12) no
C17 C16 C21 C20 1.33(18) no
C16 C17 C18 C19 -0.17(19) no
C17 C18 C19 C20 0.7(2) no
C18 C19 C20 C21 -0.3(2) no
C19 C20 C21 C16 -0.8(2) no
